data_1532563
loop_
_publ_author_name
'Kuz'micheva, G.M.'
'Andreenko, A.S.'
'Afanas'eva, I.N.'
'Esaulova, Yu.V.'
'Khlybov, E.P.'
'Kostyleva, I.E.'

_publ_section_title
;
 Dependence of the structure and properties of (M, Cu) Sr2 (Ln, Ca) Cu2
 O8-d (1212) and (M, Cu) Sr2 (Ln, Ce(4+))2 Cu2 O10-d (1222) phases on the
 cation M
;
_journal_name_full 'Zhurnal Strukturnoi Khimii (Issue-No. from 1981)'
_journal_page_first 871
_journal_page_last 890
_journal_volume 43
_journal_year 2002
_chemical_formula_sum 'Ce0.5 Cu2.5 Mn0.5 O9.15 Sr2 Y1.5'
_chemical_name_systematic '(Mn0.5 Cu0.5) Sr2 (Y1.5 Ce0.5) Cu2 O9.15'
_space_group_IT_number 139
_symmetry_space_group_name_Hall '-I 4 2'
_symmetry_space_group_name_H-M 'I 4/m m m'
_cell_angle_alpha 90
_cell_angle_beta 90
_cell_angle_gamma 90
_cell_formula_units_Z 2
_cell_length_a 3.802
_cell_length_b 3.802
_cell_length_c 28.212
_cell_volume 407.810
_citation_journal_id_ASTM ZSTKAI
_cod_data_source_file Kuzmicheva_ZSTKAI_2002_1183.cif
_cod_data_source_block Ce0.5Cu2.5Mn0.5O9.15Sr2Y1.5
_cod_original_cell_volume 407.8102
_cod_database_code 1532563

loop_
_symmetry_equiv_pos_as_xyz
x,y,z
-y,x,z
-x,-y,z
y,-x,z
x,-y,-z
y,x,-z
-x,y,-z
-y,-x,-z
-x,-y,-z
y,-x,-z
x,y,-z
-y,x,-z
-x,y,z
-y,-x,z
x,-y,z
y,x,z
x+1/2,y+1/2,z+1/2
-y+1/2,x+1/2,z+1/2
-x+1/2,-y+1/2,z+1/2
y+1/2,-x+1/2,z+1/2
x+1/2,-y+1/2,-z+1/2
y+1/2,x+1/2,-z+1/2
-x+1/2,y+1/2,-z+1/2
-y+1/2,-x+1/2,-z+1/2
-x+1/2,-y+1/2,-z+1/2
y+1/2,-x+1/2,-z+1/2
x+1/2,y+1/2,-z+1/2
-y+1/2,x+1/2,-z+1/2
-x+1/2,y+1/2,z+1/2
-y+1/2,-x+1/2,z+1/2
x+1/2,-y+1/2,z+1/2
y+1/2,x+1/2,z+1/2

loop_
_atom_site_label
_atom_site_type_symbol
_atom_site_fract_x
_atom_site_fract_y
_atom_site_fract_z
_atom_site_occupancy
_atom_site_U_iso_or_equiv
Mn1 Mn+4 0.079 0 0 0.125 0.0
Sr1 Sr+2 0 0 0.4239 1 0.0
O1 O-2 0.144 0.5 0 0.288 0.0
Y1 Y+3 0 0 0.2932 0.75 0.0
O3 O-2 0 0.5 0.3578 1 0.0
O2 O-2 0 0 0.0571 1 0.0
Ce1 Ce+4 0 0 0.2932 0.25 0.0
Cu1 Cu+2 0.079 0 0 0.125 0.0
O4 O-2 0 0.5 0.25 1 0.0
Cu2 Cu+2 0 0 0.141 1 0.0
